data_1521822
loop_
_publ_author_name
'Rastsvetaeva, R.K.'
'Barinova, A.V.'
'Sidorenko, G.A.'
'Pushcharovskii, D.Yu.'

_publ_section_title
;
 Crystal structure of triclinic umohoite (U Mo O6 (H2 O)) . (H2 O)
;
_journal_name_full 'Doklady Akad. Nauk'
_journal_page_first 202
_journal_page_last 205
_journal_volume 373
_journal_year 2000
_chemical_formula_sum 'H4.9 Mo O8.45 U'
_chemical_name_systematic '(U O2) ((Mo O4) (H2 O)) (H2 O)1.45'
_space_group_IT_number 1
_symmetry_space_group_name_Hall 'P 1'
_symmetry_space_group_name_H-M 'P 1'
_cell_angle_alpha 90.07
_cell_angle_beta 85.9
_cell_angle_gamma 97.1
_cell_formula_units_Z 4
_cell_length_a 14.69
_cell_length_b 7.535
_cell_length_c 6.372
_cell_volume 698.091
_citation_journal_id_ASTM DAKNEQ
_cod_data_source_file Rastsvetaeva_DAKNEQ_2000_1072.cif
_cod_data_source_block H4.9Mo1O8.45U1
_cod_original_formula_sum 'H4.9 Mo1 O8.45 U1'
_cod_database_code 1521822

loop_
_symmetry_equiv_pos_as_xyz
x,y,z

loop_
_atom_site_label
_atom_site_type_symbol
_atom_site_fract_x
_atom_site_fract_y
_atom_site_fract_z
_atom_site_occupancy
_atom_site_U_iso_or_equiv
U1 U+6 0.7965 0.2036 0.1495 1 0.0
O17 O-2 0.216 0.504 0.007 1 0.0
O34 O-2 0.49 0.1 0.59 0.4 0.0
O12 O-2 0.916 0.227 0.113 1 0.0
O36 O-2 0.495 0.866 0.758 0.7 0.0
O24 O-2 0.669 0.689 0.301 1 0.0
O4 O-2 0.657 0.41 0.704 1 0.0
O5 O-2 0.324 0.338 0.734 1 0.0
O8 O-2 0.805 0.417 0.412 1 0.0
O13 O-2 0.335 0.074 0.249 1 0.0
O29 O-2 0.387 0.1 0.525 0.6 0.0
O20 O-2 0.067 0.767 0.867 1 0.0
O14 O-2 0.791 0.978 0.433 1 0.0
O31 O-2 0.617 0.45 0.25 0.5 0.0
Mo4 Mo+6 0.2243 0.5587 0.2952 1 0.0
O1 O-2 0.787 0.705 0.626 1 0.0
O23 O-2 0.674 0.182 0.142 1 0.0
O38 O-2 0.498 0.377 0.751 0.7 0.0
O22 O-2 0.908 0.72 0.227 1 0.0
O27 O-2 0.942 0.517 0.696 1 0.0
O16 O-2 0.801 0.214 0.769 1 0.0
O10 O-2 0.799 0.479 -0.005 1 0.0
Mo2 Mo+6 0.7619 0.943 0.7085 1 0.0
Mo3 Mo+6 0.208 0.0525 0.2951 1 0.0
O35 O-2 0.48 0.66 0.66 0.3 0.0
O11 O-2 0.073 0.27 0.763 1 0.0
U3 U+6 0.7969 0.7007 0.2576 1 0.0
O30 O-2 0.387 0.619 0.606 0.7 0.0
O3 O-2 0.795 0.922 -0.014 1 0.0
O32 O-2 0.631 0.135 0.89 0.6 0.0
U2 U+6 0.2056 0.3009 0.7437 1 0.0
O7 O-2 0.344 0.604 0.256 1 0.0
O9 O-2 0.65 0.923 0.702 1 0.0
O28 O-2 0.938 0.964 0.66 1 0.0
O33 O-2 0.479 0.119 0.244 0.7 0.0
U4 U+6 0.2015 0.8037 0.8505 1 0.0
O37 O-2 0.475 0.62 0.265 0.6 0.0
O19 O-2 0.209 0.817 0.23 1 0.0
O18 O-2 0.221 0.314 0.355 1 0.0
O25 O-2 0.06 0.027 0.302 1 0.0
O26 O-2 0.067 0.513 0.312 1 0.0
O15 O-2 0.191 0.006 0.599 1 0.0
Mo1 Mo+6 0.7713 0.4455 0.7089 1 0.0
O21 O-2 0.216 0.597 0.579 1 0.0
O2 O-2 0.207 0.102 -0.003 1 0.0
O6 O-2 0.325 0.832 0.815 1 0.0
